data_4331931
loop_
_publ_author_name
'Liao, Wuping'
'Dronskowski, Richard'

_publ_section_title
;
 Crystal Structures of Extended Europium Cyanamide&#x2212;Carbodiimide
 Compounds Derived from Different Reaction Conditions:&#x00A0;
 Temperature-Controlled Syntheses of In0.08Eu4(NCN)3I3, Eu8I9(CN)(NCN)3,
 and In0.28Eu12(NCN)5I14.91
;
_journal_issue 10
_journal_name_full 'Inorganic Chemistry'
_journal_page_first 3828
_journal_page_last 3830
_journal_paper_doi 10.1021/ic051899u
_journal_volume 45
_journal_year 2006
_chemical_formula_sum 'C3 Eu4 I3 In0.08 N6'
_chemical_formula_weight 1117.24
_chemical_name_systematic
; 
 ? 
;
_space_group_IT_number 194
_symmetry_space_group_name_Hall '-P 6c 2c'
_symmetry_space_group_name_H-M 'P 63/m m c'
_atom_sites_solution_hydrogens geom
_atom_sites_solution_primary direct
_atom_sites_solution_secondary difmap
_audit_creation_method SHELXL-97
_cell_angle_alpha 90.00
_cell_angle_beta 90.00
_cell_angle_gamma 120.00
_cell_formula_units_Z 2
_cell_length_a 10.6395(13)
_cell_length_b 10.6395(13)
_cell_length_c 6.8114(11)
_cell_measurement_temperature 293(2)
_cell_volume 667.74(16)
_computing_structure_refinement 'SHELXL-97 (Sheldrick, 1997)'
_computing_structure_solution 'SHELXS-97 (Sheldrick, 1990)'
_diffrn_ambient_temperature 293(2)
_diffrn_measured_fraction_theta_full 1.000
_diffrn_measured_fraction_theta_max 1.000
_diffrn_radiation_monochromator graphite
_diffrn_radiation_source 'fine-focus sealed tube'
_diffrn_radiation_type MoK\a
_diffrn_radiation_wavelength 0.71073
_diffrn_reflns_av_R_equivalents 0.1150
_diffrn_reflns_av_sigmaI/netI 0.0326
_diffrn_reflns_limit_h_max 14
_diffrn_reflns_limit_h_min -14
_diffrn_reflns_limit_k_max 14
_diffrn_reflns_limit_k_min -14
_diffrn_reflns_limit_l_max 9
_diffrn_reflns_limit_l_min -9
_diffrn_reflns_number 8990
_diffrn_reflns_theta_full 28.52
_diffrn_reflns_theta_max 28.52
_diffrn_reflns_theta_min 2.21
_exptl_absorpt_coefficient_mu 25.568
_exptl_crystal_density_diffrn 5.557
_exptl_crystal_density_method 'not measured'
_exptl_crystal_F_000 949
_refine_diff_density_max 1.867
_refine_diff_density_min -1.556
_refine_diff_density_rms 0.354
_refine_ls_extinction_coef 0.00025(17)
_refine_ls_extinction_expression Fc^*^=kFc[1+0.001xFc^2^\l^3^/sin(2\q)]^-1/4^
_refine_ls_extinction_method SHELXL
_refine_ls_goodness_of_fit_ref 1.173
_refine_ls_hydrogen_treatment mixed
_refine_ls_matrix_type full
_refine_ls_number_parameters 19
_refine_ls_number_reflns 356
_refine_ls_number_restraints 0
_refine_ls_restrained_S_all 1.173
_refine_ls_R_factor_all 0.0544
_refine_ls_R_factor_gt 0.0374
_refine_ls_shift/su_max 0.000
_refine_ls_shift/su_mean 0.000
_refine_ls_structure_factor_coef Fsqd
_refine_ls_weighting_details 'calc w=1/[\s^2^(Fo^2^)+(0.0366P)^2^+11.4060P] where P=(Fo^2^+2Fc^2^)/3'
_refine_ls_weighting_scheme calc
_refine_ls_wR_factor_gt 0.0852
_refine_ls_wR_factor_ref 0.0902
_reflns_number_gt 270
_reflns_number_total 356
_reflns_threshold_expression >2sigma(I)
_cod_data_source_file ic051899usup1.cif
_cod_data_source_block a206m
_cod_database_code 4331931

loop_
_symmetry_equiv_pos_as_xyz
'x, y, z'
'-y, x-y, z'
'-x+y, -x, z'
'-x, -y, z+1/2'
'y, -x+y, z+1/2'
'x-y, x, z+1/2'
'y, x, -z'
'x-y, -y, -z'
'-x, -x+y, -z'
'-y, -x, -z+1/2'
'-x+y, y, -z+1/2'
'x, x-y, -z+1/2'
'-x, -y, -z'
'y, -x+y, -z'
'x-y, x, -z'
'x, y, -z-1/2'
'-y, x-y, -z-1/2'
'-x+y, -x, -z-1/2'
'-y, -x, z'
'-x+y, y, z'
'x, x-y, z'
'y, x, z-1/2'
'x-y, -y, z-1/2'
'-x, -x+y, z-1/2'

loop_
_atom_site_label
_atom_site_type_symbol
_atom_site_fract_x
_atom_site_fract_y
_atom_site_fract_z
_atom_site_U_iso_or_equiv
_atom_site_adp_type
_atom_site_occupancy
_atom_site_symmetry_multiplicity
_atom_site_calc_flag
_atom_site_refinement_flags
Eu1 Eu 0.3333 0.6667 0.2500 0.0201(5) Uani 1 12 d S
Eu2 Eu 0.20623(6) 0.41246(12) -0.2500 0.0197(3) Uani 1 4 d S
I I 0.13808(8) 0.27616(16) 0.2500 0.0231(4) Uani 1 4 d S
C C 0.5000 1.0000 0.0000 0.024(5) Uiso 1 4 d S
N N 0.5635(8) 1.1270(17) 0.034(2) 0.035(4) Uiso 1 2 d S
In In 0.0000 0.0000 0.0000 0.031(15) Uani 0.074(12) 12 d SP

loop_
_atom_site_aniso_label
_atom_site_aniso_U_11
_atom_site_aniso_U_22
_atom_site_aniso_U_33
_atom_site_aniso_U_23
_atom_site_aniso_U_13
_atom_site_aniso_U_12
Eu1 0.0186(6) 0.0186(6) 0.0232(10) 0.000 0.000 0.0093(3)
Eu2 0.0167(4) 0.0191(6) 0.0239(6) 0.000 0.000 0.0096(3)
I 0.0190(5) 0.0233(8) 0.0285(8) 0.000 0.000 0.0117(4)
In 0.039(19) 0.039(19) 0.01(2) 0.000 0.000 0.020(9)

loop_
_atom_type_symbol
_atom_type_description
_atom_type_scat_dispersion_real
_atom_type_scat_dispersion_imag
_atom_type_scat_source
C C 0.0033 0.0016 'International Tables Vol C Tables 4.2.6.8 and 6.1.1.4'
In In -0.7276 1.3100 'International Tables Vol C Tables 4.2.6.8 and 6.1.1.4'
N N 0.0061 0.0033 'International Tables Vol C Tables 4.2.6.8 and 6.1.1.4'
I I -0.4742 1.8119 'International Tables Vol C Tables 4.2.6.8 and 6.1.1.4'
Eu Eu -0.1578 3.6682 'International Tables Vol C Tables 4.2.6.8 and 6.1.1.4'

loop_
_geom_angle_atom_site_label_1
_geom_angle_atom_site_label_2
_geom_angle_atom_site_label_3
_geom_angle
_geom_angle_site_symmetry_1
_geom_angle_site_symmetry_3
N Eu1 N 138.9(3) 4_675 14_455
N Eu1 N 74.8(5) 4_675 5_455
N Eu1 N 90.9(7) 14_455 5_455
N Eu1 N 90.9(7) 4_675 13_675
N Eu1 N 74.8(5) 14_455 13_675
N Eu1 N 138.9(3) 5_455 13_675
N Eu1 N 74.8(5) 4_675 6_655
N Eu1 N 138.9(3) 14_455 6_655
N Eu1 N 74.8(5) 5_455 6_655
N Eu1 N 138.9(3) 13_675 6_655
N Eu1 N 138.9(3) 4_675 15_655
N Eu1 N 74.8(5) 14_455 15_655
N Eu1 N 138.9(3) 5_455 15_655
N Eu1 N 74.8(5) 13_675 15_655
N Eu1 N 90.9(7) 6_655 15_655
N Eu1 I 69.47(13) 4_675 3_565
N Eu1 I 69.47(13) 14_455 3_565
N Eu1 I 69.47(13) 5_455 3_565
N Eu1 I 69.47(13) 13_675 3_565
N Eu1 I 134.6(3) 6_655 3_565
N Eu1 I 134.6(3) 15_655 3_565
N Eu1 I 134.6(3) 4_675 .
N Eu1 I 69.47(13) 14_455 .
N Eu1 I 69.47(13) 5_455 .
N Eu1 I 134.6(3) 13_675 .
N Eu1 I 69.47(13) 6_655 .
N Eu1 I 69.47(13) 15_655 .
I Eu1 I 120.0 3_565 .
N Eu1 I 69.47(13) 4_675 2_665
N Eu1 I 134.6(3) 14_455 2_665
N Eu1 I 134.6(3) 5_455 2_665
N Eu1 I 69.47(13) 13_675 2_665
N Eu1 I 69.47(13) 6_655 2_665
N Eu1 I 69.47(13) 15_655 2_665
I Eu1 I 120.0 3_565 2_665
I Eu1 I 120.0 . 2_665
N Eu1 Eu2 112.9(3) 4_675 3_565
N Eu1 Eu2 38.2(2) 14_455 3_565
N Eu1 Eu2 112.9(3) 5_455 3_565
N Eu1 Eu2 38.2(2) 13_675 3_565
N Eu1 Eu2 170.0(3) 6_655 3_565
N Eu1 Eu2 79.1(3) 15_655 3_565
I Eu1 Eu2 55.481(14) 3_565 3_565
I Eu1 Eu2 106.460(6) . 3_565
I Eu1 Eu2 106.460(6) 2_665 3_565
N Eu1 Eu2 38.2(2) 4_675 3_566
N Eu1 Eu2 112.9(3) 14_455 3_566
N Eu1 Eu2 38.2(2) 5_455 3_566
N Eu1 Eu2 112.9(3) 13_675 3_566
N Eu1 Eu2 79.1(3) 6_655 3_566
N Eu1 Eu2 170.0(3) 15_655 3_566
I Eu1 Eu2 55.481(14) 3_565 3_566
I Eu1 Eu2 106.460(6) . 3_566
I Eu1 Eu2 106.460(6) 2_665 3_566
Eu2 Eu1 Eu2 110.96(3) 3_565 3_566
N Eu1 Eu2 38.2(2) 4_675 2_666
N Eu1 Eu2 170.0(3) 14_455 2_666
N Eu1 Eu2 79.1(3) 5_455 2_666
N Eu1 Eu2 112.9(3) 13_675 2_666
N Eu1 Eu2 38.2(2) 6_655 2_666
N Eu1 Eu2 112.9(3) 15_655 2_666
I Eu1 Eu2 106.460(6) 3_565 2_666
I Eu1 Eu2 106.460(6) . 2_666
I Eu1 Eu2 55.481(14) 2_665 2_666
Eu2 Eu1 Eu2 147.081(12) 3_565 2_666
Eu2 Eu1 Eu2 58.78(2) 3_566 2_666
N Eu2 N 68.7(6) 14_455 5_454
N Eu2 N 78.1(7) 14_455 15_655
N Eu2 N 115.6(6) 5_454 15_655
N Eu2 N 115.6(6) 14_455 6_654
N Eu2 N 78.1(7) 5_454 6_654
N Eu2 N 68.7(6) 15_655 6_654
N Eu2 C 95.0(4) 14_455 3_565
N Eu2 C 132.6(3) 5_454 3_565
N Eu2 C 19.8(3) 15_655 3_565
N Eu2 C 69.4(3) 6_654 3_565
N Eu2 C 132.6(3) 14_455 6_654
N Eu2 C 95.0(4) 5_454 6_654
N Eu2 C 69.4(3) 15_655 6_654
N Eu2 C 19.8(3) 6_654 6_654
C Eu2 C 62.987(12) 3_565 6_654
N Eu2 C 69.4(3) 14_455 5_454
N Eu2 C 19.8(3) 5_454 5_454
N Eu2 C 132.6(3) 15_655 5_454
N Eu2 C 95.0(4) 6_654 5_454
C Eu2 C 151.35(4) 3_565 5_454
C Eu2 C 109.373(17) 6_654 5_454
N Eu2 C 19.8(3) 14_455 2_665
N Eu2 C 69.4(3) 5_454 2_665
N Eu2 C 95.0(4) 15_655 2_665
N Eu2 C 132.6(3) 6_654 2_665
C Eu2 C 109.373(17) 3_565 2_665
C Eu2 C 151.35(4) 6_654 2_665
C Eu2 C 62.987(12) 5_454 2_665
N Eu2 I 144.7(3) 14_455 14
N Eu2 I 144.7(3) 5_454 14
N Eu2 I 89.3(3) 15_655 14
N Eu2 I 89.3(3) 6_654 14
C Eu2 I 69.54(2) 3_565 14
C Eu2 I 69.54(2) 6_654 14
C Eu2 I 136.28(3) 5_454 14
C Eu2 I 136.28(3) 2_665 14
N Eu2 I 89.3(3) 14_455 15
N Eu2 I 89.3(3) 5_454 15
N Eu2 I 144.7(3) 15_655 15
N Eu2 I 144.7(3) 6_654 15
C Eu2 I 136.28(3) 3_565 15
C Eu2 I 136.28(3) 6_654 15
C Eu2 I 69.53(2) 5_454 15
C Eu2 I 69.54(2) 2_665 15
I Eu2 I 82.16(6) 14 15
N Eu2 I 135.6(3) 14_455 1_554
N Eu2 I 69.8(3) 5_454 1_554
N Eu2 I 135.6(3) 15_655 1_554
N Eu2 I 69.8(3) 6_654 1_554
C Eu2 I 125.153(6) 3_565 1_554
C Eu2 I 66.138(12) 6_654 1_554
C Eu2 I 66.138(12) 5_454 1_554
C Eu2 I 125.153(6) 2_665 1_554
I Eu2 I 74.88(3) 14 1_554
I Eu2 I 74.88(3) 15 1_554
N Eu2 I 69.8(3) 14_455 .
N Eu2 I 135.6(3) 5_454 .
N Eu2 I 69.8(3) 15_655 .
N Eu2 I 135.6(3) 6_654 .
C Eu2 I 66.138(12) 3_565 .
C Eu2 I 125.153(6) 6_654 .
C Eu2 I 125.153(6) 5_454 .
C Eu2 I 66.138(12) 2_665 .
I Eu2 I 74.88(3) 14 .
I Eu2 I 74.88(3) 15 .
I Eu2 I 139.52(6) 1_554 .
In I In 67.58(3) . 4
In I Eu2 80.81(3) . 15
In I Eu2 80.81(3) 4 15
In I Eu2 80.81(3) . 14
In I Eu2 80.81(3) 4 14
Eu2 I Eu2 157.84(6) 15 14
In I Eu1 146.209(16) . .
In I Eu1 146.209(16) 4 .
Eu2 I Eu1 101.08(3) 15 .
Eu2 I Eu1 101.08(3) 14 .
In I Eu2 144.03(4) . 1_556
In I Eu2 76.45(2) 4 1_556
Eu2 I Eu2 93.811(5) 15 1_556
Eu2 I Eu2 93.811(5) 14 1_556
Eu1 I Eu2 69.76(3) . 1_556
In I Eu2 76.45(2) . .
In I Eu2 144.03(4) 4 .
Eu2 I Eu2 93.811(5) 15 .
Eu2 I Eu2 93.811(5) 14 .
Eu1 I Eu2 69.76(3) . .
Eu2 I Eu2 139.52(6) 1_556 .
N C N 180.000(3) 13_675 .
N C Eu2 47.8(4) 13_675 2_665
N C Eu2 132.2(4) . 2_665
N C Eu2 132.2(4) 13_675 14_565
N C Eu2 47.8(4) . 14_565
Eu2 C Eu2 180.0 2_665 14_565
N C Eu2 47.8(4) 13_675 3_565
N C Eu2 132.2(4) . 3_565
Eu2 C Eu2 76.97(4) 2_665 3_565
Eu2 C Eu2 103.03(4) 14_565 3_565
N C Eu2 132.2(4) 13_675 15_665
N C Eu2 47.8(4) . 15_665
Eu2 C Eu2 103.03(4) 2_665 15_665
Eu2 C Eu2 76.97(4) 14_565 15_665
Eu2 C Eu2 180.0 3_565 15_665
C N Eu2 112.5(6) . 15_665
C N Eu2 112.5(6) . 14_565
Eu2 N Eu2 101.9(6) 15_665 14_565
C N Eu1 123.5(11) . 13_675
Eu2 N Eu1 101.9(4) 15_665 13_675
Eu2 N Eu1 101.9(4) 14_565 13_675
I In I 180.0 13 .
I In I 87.94(2) 13 2
I In I 92.06(2) . 2
I In I 92.06(2) 13 14
I In I 87.94(2) . 14
I In I 180.0 2 14
I In I 92.06(2) 13 15
I In I 87.94(2) . 15
I In I 87.94(2) 2 15
I In I 92.06(2) 14 15
I In I 87.94(2) 13 3
I In I 92.06(2) . 3
I In I 92.06(2) 2 3
I In I 87.94(2) 14 3
I In I 180.00(2) 15 3

loop_
_geom_bond_atom_site_label_1
_geom_bond_atom_site_label_2
_geom_bond_distance
_geom_bond_site_symmetry_2
Eu1 N 2.710(16) 4_675
Eu1 N 2.710(16) 14_455
Eu1 N 2.710(16) 5_455
Eu1 N 2.710(16) 13_675
Eu1 N 2.710(16) 6_655
Eu1 N 2.710(16) 15_655
Eu1 I 3.5981(15) 3_565
Eu1 I 3.5981(15) .
Eu1 I 3.5981(15) 2_665
Eu1 Eu2 4.1334(8) 3_565
Eu1 Eu2 4.1334(8) 3_566
Eu1 Eu2 4.1334(8) 2_666
Eu2 N 2.612(10) 14_455
Eu2 N 2.612(10) 5_454
Eu2 N 2.612(10) 15_655
Eu2 N 2.612(10) 6_654
Eu2 C 3.2596(4) 3_565
Eu2 C 3.2596(4) 6_654
Eu2 C 3.2596(4) 5_454
Eu2 C 3.2596(4) 2_665
Eu2 I 3.3537(10) 14
Eu2 I 3.3537(10) 15
Eu2 I 3.6299(8) 1_554
Eu2 I 3.6299(8) .
I In 3.0618(12) .
I In 3.0618(12) 4
I Eu2 3.3537(10) 15
I Eu2 3.3537(10) 14
I Eu2 3.6299(8) 1_556
C N 1.192(16) 13_675
C N 1.192(16) .
C Eu2 3.2596(4) 2_665
C Eu2 3.2596(4) 14_565
C Eu2 3.2596(4) 3_565
C Eu2 3.2596(4) 15_665
N Eu2 2.612(10) 15_665
N Eu2 2.612(10) 14_565
N Eu1 2.710(16) 13_675
In I 3.0618(12) 13
In I 3.0618(12) 2
In I 3.0618(12) 14
In I 3.0618(12) 15
In I 3.0618(12) 3
